data_4350051
loop_
_publ_author_name
'Chen, Xiu-Qin'
'Cai, You-De'
'Ye, Yi-Shan'
'Tong, Ming-Liang'
'Bao, Xin'

_publ_section_title
;
 Investigation of SCO property--structural relationships in a family of
 mononuclear Fe(ii) complexes
;
_journal_issue 8
_journal_name_full 'Inorganic Chemistry Frontiers'
_journal_page_first 2194
_journal_paper_doi 10.1039/C9QI00577C
_journal_volume 6
_journal_year 2019
_chemical_formula_moiety '3(C26 H32 B2 Fe N6)'
_chemical_formula_sum 'C78 H96 B6 Fe3 N18'
_chemical_formula_weight 1518.13
_space_group_crystal_system monoclinic
_space_group_IT_number 14
_space_group_name_Hall '-P 2ybc'
_space_group_name_H-M_alt 'P 1 21/c 1'
_atom_sites_solution_hydrogens mixed
_audit_creation_date 2018-06-12
_audit_creation_method
;
Olex2 1.2
(compiled 2015.09.30 svn.r3233 for OlexSys, GUI svn.r5103)
;
_audit_update_record
;
2019-05-17 deposited with the CCDC.	2019-07-16 downloaded from the CCDC.
;
_cell_angle_alpha 90
_cell_angle_beta 101.887(3)
_cell_angle_gamma 90
_cell_formula_units_Z 4
_cell_length_a 23.453(3)
_cell_length_b 18.8759(18)
_cell_length_c 18.3057(18)
_cell_measurement_reflns_used 1849
_cell_measurement_temperature 123
_cell_measurement_theta_max 21.2804
_cell_measurement_theta_min 2.5083
_cell_volume 7930.1(15)
_computing_molecular_graphics 'Olex2 (Dolomanov et al., 2009)'
_computing_publication_material 'Olex2 (Dolomanov et al., 2009)'
_computing_structure_refinement 'XL (Sheldrick, 2008)'
_diffrn_ambient_temperature 123
_diffrn_measured_fraction_theta_full 0.998
_diffrn_measured_fraction_theta_max 0.982
_diffrn_measurement_device_type 'PHOTON 100 CMOS detector'
_diffrn_measurement_method 'omega scan'
_diffrn_radiation_type MoK\a
_diffrn_radiation_wavelength 0.71073
_diffrn_reflns_av_R_equivalents 0.0957
_diffrn_reflns_av_unetI/netI 0.1866
_diffrn_reflns_Laue_measured_fraction_full 0.998
_diffrn_reflns_Laue_measured_fraction_max 0.982
_diffrn_reflns_limit_h_max 15
_diffrn_reflns_limit_h_min -29
_diffrn_reflns_limit_k_max 17
_diffrn_reflns_limit_k_min -23
_diffrn_reflns_limit_l_max 22
_diffrn_reflns_limit_l_min -22
_diffrn_reflns_number 33206
_diffrn_reflns_point_group_measured_fraction_full 0.998
_diffrn_reflns_point_group_measured_fraction_max 0.982
_diffrn_reflns_theta_full 25.242
_diffrn_reflns_theta_max 26.398
_diffrn_reflns_theta_min 1.397
_diffrn_source 'sealed tube'
_exptl_absorpt_coefficient_mu 0.596
_exptl_absorpt_correction_T_max 0.7454
_exptl_absorpt_correction_T_min 0.6598
_exptl_absorpt_correction_type multi-scan
_exptl_absorpt_process_details 'SADABS (Bruker, 2014)'
_exptl_crystal_colour green
_exptl_crystal_density_diffrn 1.272
_exptl_crystal_description plate
_exptl_crystal_F_000 3192
_exptl_crystal_size_max 0.36
_exptl_crystal_size_mid 0.25
_exptl_crystal_size_min 0.05
_refine_diff_density_max 0.463
_refine_diff_density_min -0.561
_refine_diff_density_rms 0.086
_refine_ls_extinction_method none
_refine_ls_goodness_of_fit_ref 0.918
_refine_ls_hydrogen_treatment constr
_refine_ls_matrix_type full
_refine_ls_number_parameters 934
_refine_ls_number_reflns 15974
_refine_ls_number_restraints 0
_refine_ls_restrained_S_all 0.918
_refine_ls_R_factor_all 0.1931
_refine_ls_R_factor_gt 0.0621
_refine_ls_shift/su_max 0.001
_refine_ls_shift/su_mean 0.000
_refine_ls_structure_factor_coef Fsqd
_refine_ls_weighting_details 'w=1/[\s^2^(Fo^2^)+(0.0373P)^2^] where P=(Fo^2^+2Fc^2^)/3'
_refine_ls_weighting_scheme calc
_refine_ls_wR_factor_gt 0.1050
_refine_ls_wR_factor_ref 0.1488
_reflns_Friedel_coverage 0.000
_reflns_number_gt 6394
_reflns_number_total 15974
_reflns_threshold_expression 'I > 2\s(I)'
_cod_data_source_file c9qi00577c2.cif
_cod_data_source_block 151117a_0m_pl
_cod_database_code 4350051
_shelx_space_group_comment
;
The symmetry employed for this shelxl refinement is uniquely defined
by the following loop, which should always be used as a source of
symmetry information in preference to the above space-group names.
They are only intended as comments.
;
_olex2_refinement_description
;
1. Fixed Uiso
 At 1.2 times of:
  All B(H,H,H) groups, All C(H) groups, All C(H,H) groups, All C(H,H,H,H) groups
 At 1.5 times of:
  All C(H,H,H) groups
2. Uiso/Uaniso restraints and constraints
Uanis(C43B) = Uanis(C44B) = Uanis(C42B) = Uanis(N10B) = Uanis(C46B) =
Uanis(C47B) = Uanis(C48B) = Uanis(C49B) = Uanis(C0AA) = Uanis(C45B)
Uanis(N10A) = Uanis(C42A) = Uanis(C43A) = Uanis(C44A) = Uanis(C45A) =
Uanis(C50B) = Uanis(C49A) = Uanis(C48A) = Uanis(C46A) = Uanis(C47A)
3. Others
 Fixed Sof: N10A(0.514) H41C(0.514) H41D(0.514) H41A(0.486) H41B(0.486)
 C42A(0.514) C43A(0.514) H43A(0.514) C44A(0.514) H44A(0.514) N10B(0.486)
 C42B(0.486) C43B(0.486) H43B(0.486) C44B(0.486) H44B(0.486) C0AA(0.537)
 H0AA(0.537) C45B(0.537) C46A(0.537) C47A(0.537) H47A(0.537) C48A(0.537)
 H48A(0.537) C49A(0.537) H49A(0.537) C45A(0.463) C46B(0.463) C47B(0.463)
 H47B(0.463) C48B(0.463) H48B(0.463) C49B(0.463) H49B(0.463) C50B(0.463)
 H50B(0.463)
4.a Riding coordinates:
 B103(H10F,H10G,H10H), B106(H10I,H10J,H10K), B78(H78A,H78B,H78C), B91(H91A,
 H91B,H91C), C44A(H44A), B99(H99A,H99B,H99C), B100(H10A,H10B,H10C), C44B(H44B),
 C0AA(H0AA), C49A(H49A), C49B(H49B), C50B(H50B)
4.b Secondary CH2 refined with riding coordinates:
 C10(H10D,H10E), C12(H12A,H12B), C13(H13A,H13B), C15(H15A,H15B), C62(H62A,
 H62B), C64(H64A,H64B), C65(H65A,H65B), C67(H67A,H67B), C36(H36A,H36B),
 C38(H38A,H38B), C39(H39A,H39B), C41(H41C,H41D), C41(H41A,H41B)
4.c Aromatic/amide H refined with riding coordinates:
 C1(H1), C2(H2), C3(H3), C4(H4), C8(H8), C9(H9), C17(H17), C18(H18), C21(H21),
 C22(H22), C23(H23), C24(H24), C53(H53), C54(H54), C55(H55), C56(H56), C59(H59),
  C60(H60), C69(H69), C70(H70), C73(H73), C74(H74), C75(H75), C76(H76),
 C27(H27), C28(H28), C29(H29), C30(H30), C33(H33), C34(H34), C43A(H43A),
 C43B(H43B), C47A(H47A), C48A(H48A), C47B(H47B), C48B(H48B)
4.d Idealised Me refined as rotating group:
 C11(H11A,H11B,H11C), C14(H14A,H14B,H14C), C63(H63A,H63B,H63C), C66(H66A,H66B,
 H66C), C37(H37A,H37B,H37C), C40(H40A,H40B,H40C)
;
_shelx_shelxl_version_number 2014/7
_olex2_submission_special_instructions 'No special instructions were received'

loop_
_space_group_symop_operation_xyz
'x, y, z'
'-x, y+1/2, -z+1/2'
'-x, -y, -z'
'x, -y-1/2, z-1/2'

loop_
_atom_site_label
_atom_site_type_symbol
_atom_site_fract_x
_atom_site_fract_y
_atom_site_fract_z
_atom_site_U_iso_or_equiv
_atom_site_adp_type
_atom_site_occupancy
_atom_site_site_symmetry_order
_atom_site_calc_flag
_atom_site_refinement_flags_posn
_atom_site_refinement_flags_occupancy
_atom_site_disorder_assembly
_atom_site_disorder_group
Fe1 Fe 0.13814(3) -0.25097(4) -0.32776(4) 0.01918(17) Uani 1 1 d . . . .
N1 N 0.17157(18) -0.3045(2) -0.4251(2) 0.0228(10) Uani 1 1 d . . . .
N2 N 0.09277(18) -0.1957(2) -0.4316(2) 0.0233(10) Uani 1 1 d . . . .
N3 N 0.05441(18) -0.3102(2) -0.3461(2) 0.0240(11) Uani 1 1 d . . . .
N4 N 0.08345(17) -0.1982(2) -0.2500(2) 0.0199(10) Uani 1 1 d . . . .
N5 N 0.21133(18) -0.1843(2) -0.3168(2) 0.0253(11) Uani 1 1 d . . . .
N6 N 0.17405(18) -0.3131(2) -0.2333(2) 0.0254(11) Uani 1 1 d . . . .
C1 C 0.2128(2) -0.4108(2) -0.3624(3) 0.0259(13) Uani 1 1 d . . . .
H1 H 0.1970 -0.3984 -0.3204 0.031 Uiso 1 1 calc R . . .
C2 C 0.2449(2) -0.4707(3) -0.3612(3) 0.0335(15) Uani 1 1 d . . . .
H2 H 0.2516 -0.4996 -0.3178 0.040 Uiso 1 1 calc R . . .
C3 C 0.2685(2) -0.4910(3) -0.4222(3) 0.0347(15) Uani 1 1 d . . . .
H3 H 0.2912 -0.5330 -0.4197 0.042 Uiso 1 1 calc R . . .
C4 C 0.2591(2) -0.4506(3) -0.4851(3) 0.0334(15) Uani 1 1 d . . . .
H4 H 0.2749 -0.4647 -0.5267 0.040 Uiso 1 1 calc R . . .
C5 C 0.2257(2) -0.3875(3) -0.4888(3) 0.0259(13) Uani 1 1 d . . . .
C6 C 0.2029(2) -0.3672(3) -0.4262(3) 0.0232(13) Uani 1 1 d . . . .
C7 C 0.1634(2) -0.2647(3) -0.4860(3) 0.0245(13) Uani 1 1 d . . . .
C8 C 0.1835(2) -0.2829(3) -0.5510(3) 0.0300(14) Uani 1 1 d . . . .
H8 H 0.1754 -0.2531 -0.5937 0.036 Uiso 1 1 calc R . . .
C9 C 0.2147(2) -0.3435(3) -0.5520(3) 0.0312(15) Uani 1 1 d . . . .
H9 H 0.2290 -0.3560 -0.5952 0.037 Uiso 1 1 calc R . . .
C10 C 0.1319(2) -0.1954(3) -0.4842(3) 0.0307(14) Uani 1 1 d . . . .
H10D H 0.1610 -0.1572 -0.4703 0.037 Uiso 1 1 calc R . . .
H10E H 0.1091 -0.1850 -0.5348 0.037 Uiso 1 1 calc R . . .
C11 C 0.0747(2) -0.1218(2) -0.4199(3) 0.0317(14) Uani 1 1 d . . . .
H11A H 0.0474 -0.1218 -0.3859 0.048 Uiso 1 1 calc GR . . .
H11B H 0.0557 -0.1013 -0.4679 0.048 Uiso 1 1 calc GR . . .
H11C H 0.1091 -0.0936 -0.3983 0.048 Uiso 1 1 calc GR . . .
C12 C 0.0410(2) -0.2405(3) -0.4621(3) 0.0293(13) Uani 1 1 d . . . .
H12A H 0.0531 -0.2812 -0.4893 0.035 Uiso 1 1 calc R . . .
H12B H 0.0124 -0.2123 -0.4979 0.035 Uiso 1 1 calc R . . .
C13 C 0.0125(2) -0.2674(3) -0.4006(3) 0.0303(14) Uani 1 1 d . . . .
H13A H -0.0013 -0.2268 -0.3747 0.036 Uiso 1 1 calc R . . .
H13B H -0.0217 -0.2968 -0.4224 0.036 Uiso 1 1 calc R . . .
C14 C 0.0571(2) -0.3842(2) -0.3731(3) 0.0296(14) Uani 1 1 d . . . .
H14A H 0.0699 -0.3840 -0.4208 0.044 Uiso 1 1 calc GR . . .
H14B H 0.0184 -0.4059 -0.3799 0.044 Uiso 1 1 calc GR . . .
H14C H 0.0848 -0.4116 -0.3363 0.044 Uiso 1 1 calc GR . . .
C15 C 0.0350(2) -0.3116(3) -0.2741(3) 0.0289(14) Uani 1 1 d . . . .
H15A H 0.0569 -0.3486 -0.2417 0.035 Uiso 1 1 calc R . . .
H15B H -0.0068 -0.3242 -0.2833 0.035 Uiso 1 1 calc R . . .
C16 C 0.0440(2) -0.2415(3) -0.2345(3) 0.0236(12) Uani 1 1 d . . . .
C17 C 0.0093(2) -0.2265(3) -0.1811(3) 0.0290(14) Uani 1 1 d . . . .
H17 H -0.0195 -0.2592 -0.1728 0.035 Uiso 1 1 calc R . . .
C18 C 0.0181(2) -0.1648(3) -0.1422(3) 0.0302(14) Uani 1 1 d . . . .
H18 H -0.0042 -0.1543 -0.1056 0.036 Uiso 1 1 calc R . . .
C19 C 0.0602(2) -0.1167(3) -0.1562(3) 0.0222(12) Uani 1 1 d . . . .
C20 C 0.0923(2) -0.1347(3) -0.2115(3) 0.0215(12) Uani 1 1 d . . . .
C21 C 0.1341(2) -0.0870(3) -0.2261(3) 0.0280(14) Uani 1 1 d . . . .
H21 H 0.1552 -0.0974 -0.2640 0.034 Uiso 1 1 calc R . . .
C22 C 0.1450(3) -0.0251(3) -0.1860(3) 0.0391(16) Uani 1 1 d . . . .
H22 H 0.1741 0.0064 -0.1958 0.047 Uiso 1 1 calc R . . .
C23 C 0.1138(3) -0.0078(3) -0.1311(3) 0.0414(17) Uani 1 1 d . . . .
H23 H 0.1219 0.0352 -0.1040 0.050 Uiso 1 1 calc R . . .
C24 C 0.0722(2) -0.0524(3) -0.1163(3) 0.0346(15) Uani 1 1 d . . . .
H24 H 0.0510 -0.0403 -0.0791 0.041 Uiso 1 1 calc R . . .
C25 C 0.2462(2) -0.1410(3) -0.3112(3) 0.0305(14) Uani 1 1 d . . . .
C26 C 0.1896(2) -0.3528(3) -0.1864(3) 0.0261(13) Uani 1 1 d . . . .
B103 B 0.2121(3) -0.4097(3) -0.1226(3) 0.042(2) Uani 1 1 d . . . .
H10F H 0.1796 -0.4365 -0.1131 0.050 Uiso 1 1 d R . . .
H10G H 0.2309 -0.3857 -0.0779 0.050 Uiso 1 1 d R . . .
H10H H 0.2393 -0.4411 -0.1386 0.050 Uiso 1 1 d R . . .
B106 B 0.2925(3) -0.0799(3) -0.3040(4) 0.067(3) Uani 1 1 d . . . .
H10I H 0.2870 -0.0476 -0.2656 0.080 Uiso 1 1 d R . . .
H10J H 0.2879 -0.0550 -0.3506 0.080 Uiso 1 1 d R . . .
H10K H 0.3310 -0.0998 -0.2914 0.080 Uiso 1 1 d R . . .
Fe3 Fe 0.80614(3) -0.24809(4) 0.27104(4) 0.01795(17) Uani 1 1 d . . . .
N13 N 0.84384(17) -0.26810(19) 0.1632(2) 0.0171(10) Uani 1 1 d . . . .
N14 N 0.75363(17) -0.1811(2) 0.1835(2) 0.0201(10) Uani 1 1 d . . . .
N15 N 0.73055(17) -0.31983(19) 0.2346(2) 0.0186(10) Uani 1 1 d . . . .
N16 N 0.74431(17) -0.22871(19) 0.3552(2) 0.0188(10) Uani 1 1 d . . . .
N17 N 0.87083(19) -0.1704(2) 0.3019(2) 0.0251(11) Uani 1 1 d . . . .
N18 N 0.84990(18) -0.3233(2) 0.3478(2) 0.0228(11) Uani 1 1 d . . . .
C53 C 0.8955(2) -0.3782(2) 0.1955(3) 0.0237(13) Uani 1 1 d . . . .
H53 H 0.8892 -0.3740 0.2449 0.028 Uiso 1 1 calc R . . .
C54 C 0.9247(2) -0.4356(3) 0.1766(3) 0.0253(13) Uani 1 1 d . . . .
H54 H 0.9393 -0.4706 0.2130 0.030 Uiso 1 1 calc R . . .
C55 C 0.9333(2) -0.4427(3) 0.1030(3) 0.0308(14) Uani 1 1 d . . . .
H55 H 0.9525 -0.4836 0.0896 0.037 Uiso 1 1 calc R . . .
C56 C 0.9147(2) -0.3921(3) 0.0513(3) 0.0278(14) Uani 1 1 d . . . .
H56 H 0.9214 -0.3971 0.0021 0.033 Uiso 1 1 calc R . . .
C57 C 0.8852(2) -0.3313(3) 0.0705(3) 0.0229(13) Uani 1 1 d . . . .
C58 C 0.8744(2) -0.3254(3) 0.1433(3) 0.0205(12) Uani 1 1 d . . . .
C59 C 0.8662(2) -0.2762(3) 0.0186(3) 0.0218(12) Uani 1 1 d . . . .
H59 H 0.8737 -0.2785 -0.0304 0.026 Uiso 1 1 calc R . . .
C60 C 0.8372(2) -0.2200(3) 0.0397(3) 0.0225(12) Uani 1 1 d . . . .
H60 H 0.8243 -0.1825 0.0058 0.027 Uiso 1 1 calc R . . .
C61 C 0.8266(2) -0.2181(3) 0.1126(3) 0.0188(12) Uani 1 1 d . . . .
C62 C 0.7934(2) -0.1571(2) 0.1356(3) 0.0226(13) Uani 1 1 d . . . .
H62A H 0.8211 -0.1219 0.1630 0.027 Uiso 1 1 calc R . . .
H62B H 0.7705 -0.1337 0.0905 0.027 Uiso 1 1 calc R . . .
C63 C 0.7279(2) -0.1178(2) 0.2133(3) 0.0257(13) Uani 1 1 d . . . .
H63A H 0.7014 -0.1332 0.2452 0.039 Uiso 1 1 calc GR . . .
H63B H 0.7062 -0.0897 0.1716 0.039 Uiso 1 1 calc GR . . .
H63C H 0.7591 -0.0888 0.2426 0.039 Uiso 1 1 calc GR . . .
C64 C 0.7069(2) -0.2266(2) 0.1391(3) 0.0218(12) Uani 1 1 d . . . .
H64A H 0.7230 -0.2542 0.1020 0.026 Uiso 1 1 calc R . . .
H64B H 0.6752 -0.1962 0.1116 0.026 Uiso 1 1 calc R . . .
C65 C 0.6830(2) -0.2763(2) 0.1896(3) 0.0185(12) Uani 1 1 d . . . .
H65A H 0.6635 -0.2486 0.2233 0.022 Uiso 1 1 calc R . . .
H65B H 0.6536 -0.3078 0.1592 0.022 Uiso 1 1 calc R . . .
C66 C 0.7435(2) -0.3827(2) 0.1929(3) 0.0271(14) Uani 1 1 d . . . .
H66A H 0.7541 -0.3676 0.1462 0.041 Uiso 1 1 calc GR . . .
H66B H 0.7090 -0.4133 0.1817 0.041 Uiso 1 1 calc GR . . .
H66C H 0.7760 -0.4090 0.2232 0.041 Uiso 1 1 calc GR . . .
C67 C 0.7128(2) -0.3441(2) 0.3037(3) 0.0232(13) Uani 1 1 d . . . .
H67A H 0.7421 -0.3778 0.3306 0.028 Uiso 1 1 calc R . . .
H67B H 0.6750 -0.3691 0.2905 0.028 Uiso 1 1 calc R . . .
C68 C 0.7073(2) -0.2817(3) 0.3541(3) 0.0201(12) Uani 1 1 d . . . .
C69 C 0.6643(2) -0.2837(3) 0.3972(3) 0.0258(13) Uani 1 1 d . . . .
H69 H 0.6387 -0.3231 0.3942 0.031 Uiso 1 1 calc R . . .
C70 C 0.6596(2) -0.2288(3) 0.4432(3) 0.0266(13) Uani 1 1 d . . . .
H70 H 0.6307 -0.2294 0.4726 0.032 Uiso 1 1 calc R . . .
C71 C 0.6974(2) -0.1712(3) 0.4473(3) 0.0223(13) Uani 1 1 d . . . .
C72 C 0.7401(2) -0.1724(3) 0.4023(3) 0.0198(12) Uani 1 1 d . . . .
C73 C 0.7784(2) -0.1147(3) 0.4061(3) 0.0256(13) Uani 1 1 d . . . .
H73 H 0.8069 -0.1144 0.3760 0.031 Uiso 1 1 calc R . . .
C74 C 0.7751(2) -0.0593(3) 0.4521(3) 0.0284(13) Uani 1 1 d . . . .
H74 H 0.8019 -0.0212 0.4542 0.034 Uiso 1 1 calc R . . .
C75 C 0.7329(2) -0.0566(3) 0.4973(3) 0.0286(14) Uani 1 1 d . . . .
H75 H 0.7311 -0.0171 0.5290 0.034 Uiso 1 1 calc R . . .
C76 C 0.6948(2) -0.1115(3) 0.4945(3) 0.0301(14) Uani 1 1 d . . . .
H76 H 0.6661 -0.1101 0.5244 0.036 Uiso 1 1 calc R . . .
C77 C 0.9078(2) -0.1311(3) 0.3223(3) 0.0205(12) Uani 1 1 d . . . .
C78 C 0.8727(2) -0.3653(3) 0.3882(3) 0.0194(12) Uani 1 1 d . . . .
B78 B 0.9048(3) -0.4237(3) 0.4443(3) 0.0329(17) Uani 1 1 d . . . .
H78A H 0.8764 -0.4510 0.4630 0.039 Uiso 1 1 d R . . .
H78B H 0.9306 -0.4010 0.4852 0.039 Uiso 1 1 d R . . .
H78C H 0.9268 -0.4543 0.4186 0.039 Uiso 1 1 d R . . .
B91 B 0.9592(3) -0.0786(3) 0.3526(3) 0.0315(17) Uani 1 1 d . . . .
H91A H 0.9455 -0.0413 0.3802 0.038 Uiso 1 1 d R . . .
H91B H 0.9734 -0.0587 0.3115 0.038 Uiso 1 1 d R . . .
H91C H 0.9902 -0.1037 0.3847 0.038 Uiso 1 1 d R . . .
Fe2 Fe 0.46749(3) -0.24583(4) -0.03203(4) 0.02024(17) Uani 1 1 d . . . .
N7 N 0.49601(17) -0.2709(2) -0.1445(2) 0.0214(10) Uani 1 1 d . . . .
N8 N 0.41192(18) -0.1780(2) -0.1173(2) 0.0230(10) Uani 1 1 d . . . .
N9 N 0.38765(18) -0.3129(2) -0.0559(2) 0.0307(12) Uani 1 1 d . . . .
N10A N 0.4140(11) -0.2196(11) 0.0541(11) 0.0315(14) Uani 0.514 1 d . P A 2
N11 N 0.5381(2) -0.1743(2) -0.0135(2) 0.0307(12) Uani 1 1 d . . . .
N12 N 0.51362(19) -0.3209(2) 0.0425(2) 0.0277(11) Uani 1 1 d . . . .
C27 C 0.5416(2) -0.3848(3) -0.1163(3) 0.0266(13) Uani 1 1 d . . . .
H27 H 0.5271 -0.3872 -0.0716 0.032 Uiso 1 1 calc R . . .
C28 C 0.5754(2) -0.4392(3) -0.1343(3) 0.0317(14) Uani 1 1 d . . . .
H28 H 0.5849 -0.4784 -0.1014 0.038 Uiso 1 1 calc R . . .
C29 C 0.5959(2) -0.4368(3) -0.2012(3) 0.0392(16) Uani 1 1 d . . . .
H29 H 0.6198 -0.4741 -0.2128 0.047 Uiso 1 1 calc R . . .
C30 C 0.5822(2) -0.3822(3) -0.2489(3) 0.0393(16) Uani 1 1 d . . . .
H30 H 0.5954 -0.3822 -0.2946 0.047 Uiso 1 1 calc R . . .
C31 C 0.5481(2) -0.3248(3) -0.2319(3) 0.0255(13) Uani 1 1 d . . . .
C32 C 0.5286(2) -0.3263(3) -0.1633(3) 0.0231(13) Uani 1 1 d . . . .
C33 C 0.5335(2) -0.2668(3) -0.2799(3) 0.0314(14) Uani 1 1 d . . . .
H33 H 0.5466 -0.2647 -0.3257 0.038 Uiso 1 1 calc R . . .
C34 C 0.5007(2) -0.2137(3) -0.2604(3) 0.0279(14) Uani 1 1 d . . . .
H34 H 0.4895 -0.1747 -0.2929 0.033 Uiso 1 1 calc R . . .
C35 C 0.4834(2) -0.2173(3) -0.1911(3) 0.0268(13) Uani 1 1 d . . . .
C36 C 0.4493(2) -0.1563(3) -0.1693(3) 0.0284(14) Uani 1 1 d . . . .
H36A H 0.4766 -0.1190 -0.1455 0.034 Uiso 1 1 calc R . . .
H36B H 0.4245 -0.1357 -0.2148 0.034 Uiso 1 1 calc R . . .
C37 C 0.3878(2) -0.1131(3) -0.0892(3) 0.0330(15) Uani 1 1 d . . . .
H37A H 0.3632 -0.1264 -0.0541 0.049 Uiso 1 1 calc GR . . .
H37B H 0.3645 -0.0870 -0.1312 0.049 Uiso 1 1 calc GR . . .
H37C H 0.4199 -0.0830 -0.0637 0.049 Uiso 1 1 calc GR . . .
C38 C 0.3644(2) -0.2243(3) -0.1567(3) 0.0268(13) Uani 1 1 d . . . .
H38A H 0.3795 -0.2555 -0.1919 0.032 Uiso 1 1 calc R . . .
H38B H 0.3328 -0.1949 -0.1859 0.032 Uiso 1 1 calc R . . .
C39 C 0.3404(2) -0.2691(3) -0.1017(3) 0.0355(15) Uani 1 1 d . . . .
H39A H 0.3230 -0.2381 -0.0685 0.043 Uiso 1 1 calc R . . .
H39B H 0.3093 -0.3005 -0.1289 0.043 Uiso 1 1 calc R . . .
C40 C 0.3952(2) -0.3802(3) -0.0945(3) 0.0477(18) Uani 1 1 d . . . .
H40A H 0.4065 -0.3699 -0.1420 0.072 Uiso 1 1 calc GR . . .
H40B H 0.3585 -0.4067 -0.1039 0.072 Uiso 1 1 calc GR . . .
H40C H 0.4257 -0.4086 -0.0630 0.072 Uiso 1 1 calc GR . . .
C41 C 0.3730(2) -0.3285(3) 0.0163(3) 0.0472(18) Uani 1 1 d . . . .
H41C H 0.3342 -0.3512 0.0079 0.057 Uiso 0.514 1 calc R P B 2
H41D H 0.4018 -0.3627 0.0436 0.057 Uiso 0.514 1 calc R P B 2
H41A H 0.3995 -0.3656 0.0422 0.057 Uiso 0.486 1 calc R P C 1
H41B H 0.3326 -0.3466 0.0086 0.057 Uiso 0.486 1 calc R P C 1
C42A C 0.3725(7) -0.2731(7) 0.0568(7) 0.0315(14) Uani 0.514 1 d . P A 2
C43A C 0.3317(6) -0.2709(6) 0.1029(6) 0.0315(14) Uani 0.514 1 d . P A 2
H43A H 0.3034 -0.3073 0.1008 0.038 Uiso 0.514 1 calc R P A 2
C44A C 0.3335(5) -0.2155(7) 0.1507(7) 0.0315(14) Uani 0.514 1 d . P A 2
H44A H 0.3075 -0.2140 0.1827 0.038 Uiso 0.514 1 d R P A 2
C51 C 0.5745(2) -0.1326(3) 0.0006(3) 0.0240(13) Uani 1 1 d . . . .
C52 C 0.5366(2) -0.3647(3) 0.0794(3) 0.0234(13) Uani 1 1 d . . . .
N10B N 0.4185(11) -0.2099(11) 0.0617(11) 0.0312(15) Uani 0.486 1 d . P A 1
B99 B 0.6222(3) -0.0730(3) 0.0224(3) 0.0295(16) Uani 1 1 d . . . .
H99A H 0.6144 -0.0350 -0.0132 0.035 Uiso 1 1 d R . . .
H99B H 0.6600 -0.0925 0.0224 0.035 Uiso 1 1 d R . . .
H99C H 0.6212 -0.0552 0.0712 0.035 Uiso 1 1 d R . . .
B100 B 0.5672(3) -0.4278(3) 0.1299(3) 0.0343(17) Uani 1 1 d . . . .
H10A H 0.5386 -0.4628 0.1352 0.041 Uiso 1 1 d R . . .
H10B H 0.5852 -0.4099 0.1783 0.041 Uiso 1 1 d R . . .
H10C H 0.5963 -0.4489 0.1069 0.041 Uiso 1 1 d R . . .
C42B C 0.3796(7) -0.2525(8) 0.0711(7) 0.0312(15) Uani 0.486 1 d . P A 1
C43B C 0.3412(6) -0.2414(7) 0.1201(6) 0.0312(15) Uani 0.486 1 d . P A 1
H43B H 0.3118 -0.2750 0.1239 0.037 Uiso 0.486 1 calc R P A 1
C44B C 0.3476(6) -0.1804(7) 0.1623(7) 0.0312(15) Uani 0.486 1 d . P A 1
H44B H 0.3228 -0.1716 0.1948 0.037 Uiso 0.486 1 d R P A 1
C0AA C 0.3990(5) -0.0716(6) 0.2009(7) 0.0312(15) Uani 0.537 1 d . P A 1
H0AA H 0.3759 -0.0624 0.2355 0.037 Uiso 0.537 1 d R P A 1
C45B C 0.3902(5) -0.1327(6) 0.1565(6) 0.0312(15) Uani 0.537 1 d . P A 1
C46A C 0.4146(7) -0.1634(8) 0.1030(10) 0.0315(14) Uani 0.537 1 d . P A 2
C47A C 0.4534(6) -0.1111(7) 0.1026(8) 0.0315(14) Uani 0.537 1 d . P A 2
H47A H 0.4788 -0.1137 0.0684 0.038 Uiso 0.537 1 calc R P A 2
C48A C 0.4576(5) -0.0524(6) 0.1513(6) 0.0315(14) Uani 0.537 1 d . P A 2
H48A H 0.4856 -0.0162 0.1506 0.038 Uiso 0.537 1 calc R P A 2
C49A C 0.4200(5) -0.0492(7) 0.1995(7) 0.0315(14) Uani 0.537 1 d . P A 2
H49A H 0.4225 -0.0109 0.2319 0.038 Uiso 0.537 1 d R P A 2
C45A C 0.3725(7) -0.1625(7) 0.1525(8) 0.0315(14) Uani 0.463 1 d . P A 2
C46B C 0.4265(8) -0.1466(9) 0.1045(11) 0.0312(15) Uani 0.463 1 d . P A 1
C47B C 0.4705(6) -0.0969(8) 0.0959(9) 0.0312(15) Uani 0.463 1 d . P A 1
H47B H 0.4939 -0.1062 0.0604 0.037 Uiso 0.463 1 calc R P A 1
C48B C 0.4797(6) -0.0372(7) 0.1371(7) 0.0312(15) Uani 0.463 1 d . P A 1
H48B H 0.5090 -0.0047 0.1302 0.037 Uiso 0.463 1 calc R P A 1
C49B C 0.4447(6) -0.0229(7) 0.1915(7) 0.0312(15) Uani 0.463 1 d . P A 1
H49B H 0.4515 0.0178 0.2207 0.037 Uiso 0.463 1 d R P A 1
C50B C 0.3766(6) -0.1030(7) 0.2021(7) 0.0315(14) Uani 0.463 1 d . P A 2
H50B H 0.3516 -0.0991 0.2352 0.038 Uiso 0.463 1 d R P A 2

loop_
_atom_site_aniso_label
_atom_site_aniso_U_11
_atom_site_aniso_U_22
_atom_site_aniso_U_33
_atom_site_aniso_U_23
_atom_site_aniso_U_13
_atom_site_aniso_U_12
Fe1 0.0216(4) 0.0164(4) 0.0189(4) -0.0001(4) 0.0026(3) 0.0006(4)
N1 0.029(3) 0.017(2) 0.022(3) 0.003(2) 0.003(2) 0.004(2)
N2 0.031(3) 0.018(2) 0.020(2) 0.002(2) 0.003(2) 0.004(2)
N3 0.024(3) 0.019(3) 0.026(3) -0.004(2) -0.002(2) 0.003(2)
N4 0.025(3) 0.013(2) 0.021(2) 0.0005(19) 0.003(2) -0.0017(19)
N5 0.024(3) 0.024(3) 0.027(3) -0.006(2) 0.003(2) 0.006(2)
N6 0.035(3) 0.021(3) 0.021(3) -0.002(2) 0.007(2) 0.005(2)
C1 0.038(4) 0.016(3) 0.027(3) -0.001(2) 0.012(3) 0.003(3)
C2 0.047(4) 0.019(3) 0.038(4) 0.008(3) 0.015(3) 0.008(3)
C3 0.039(4) 0.023(3) 0.046(4) -0.004(3) 0.017(3) 0.007(3)
C4 0.037(4) 0.029(4) 0.038(4) -0.006(3) 0.015(3) 0.000(3)
C5 0.031(3) 0.026(3) 0.022(3) 0.000(3) 0.008(3) -0.005(3)
C6 0.028(3) 0.019(3) 0.023(3) 0.001(2) 0.006(3) -0.004(2)
C7 0.029(3) 0.022(3) 0.023(3) 0.001(2) 0.006(3) -0.005(2)
C8 0.034(4) 0.033(4) 0.024(3) 0.004(3) 0.007(3) -0.006(3)
C9 0.039(4) 0.035(4) 0.024(3) -0.007(3) 0.015(3) -0.005(3)
C10 0.042(4) 0.032(3) 0.019(3) 0.009(3) 0.008(3) 0.007(3)
C11 0.033(4) 0.024(3) 0.036(4) -0.003(3) 0.004(3) 0.009(3)
C12 0.032(3) 0.024(3) 0.025(3) 0.000(3) -0.010(3) 0.009(3)
C13 0.022(3) 0.032(4) 0.032(3) -0.006(3) -0.007(3) 0.005(3)
C14 0.029(3) 0.016(3) 0.044(4) -0.006(3) 0.005(3) -0.004(2)
C15 0.029(3) 0.023(3) 0.034(3) -0.003(3) 0.006(3) -0.005(3)
C16 0.022(3) 0.023(3) 0.022(3) 0.002(3) -0.005(2) 0.000(3)
C17 0.030(3) 0.026(3) 0.034(3) 0.010(3) 0.014(3) -0.004(3)
C18 0.031(3) 0.034(4) 0.029(3) 0.003(3) 0.015(3) 0.002(3)
C19 0.027(3) 0.017(3) 0.023(3) 0.000(2) 0.006(3) 0.006(2)
C20 0.024(3) 0.017(3) 0.024(3) 0.002(2) 0.006(3) 0.004(2)
C21 0.039(4) 0.021(3) 0.029(3) -0.001(3) 0.018(3) -0.002(3)
C22 0.055(4) 0.022(3) 0.044(4) -0.009(3) 0.021(3) -0.012(3)
C23 0.066(5) 0.030(4) 0.033(4) -0.010(3) 0.021(4) -0.005(3)
C24 0.046(4) 0.023(3) 0.038(4) -0.002(3) 0.018(3) 0.007(3)
C25 0.022(3) 0.026(3) 0.039(4) 0.000(3) -0.002(3) 0.005(3)
C26 0.029(3) 0.026(3) 0.023(3) -0.005(3) 0.002(3) -0.002(3)
B103 0.054(5) 0.029(4) 0.035(4) 0.014(3) -0.009(4) 0.003(4)
B106 0.046(5) 0.029(5) 0.111(8) 0.021(5) -0.019(5) -0.016(4)
Fe3 0.0205(4) 0.0159(4) 0.0171(4) 0.0006(4) 0.0029(3) -0.0002(4)
N13 0.023(2) 0.012(2) 0.016(2) 0.0008(18) 0.0021(19) -0.0045(18)
N14 0.022(3) 0.019(2) 0.022(2) -0.001(2) 0.011(2) 0.001(2)
N15 0.024(3) 0.015(2) 0.016(2) 0.0041(19) 0.003(2) 0.0058(19)
N16 0.024(2) 0.015(2) 0.017(2) 0.0004(18) 0.004(2) 0.0001(19)
N17 0.032(3) 0.018(3) 0.025(3) -0.002(2) 0.006(2) 0.006(2)
N18 0.029(3) 0.023(3) 0.019(3) -0.004(2) 0.009(2) 0.004(2)
C53 0.030(3) 0.017(3) 0.026(3) 0.004(3) 0.008(3) 0.005(2)
C54 0.029(3) 0.020(3) 0.025(3) 0.001(3) 0.001(3) 0.006(2)
C55 0.029(3) 0.028(4) 0.033(4) -0.010(3) 0.003(3) 0.004(3)
C56 0.024(3) 0.039(4) 0.021(3) -0.008(3) 0.005(3) -0.002(3)
C57 0.023(3) 0.021(3) 0.024(3) 0.000(3) 0.004(3) -0.002(2)
C58 0.018(3) 0.023(3) 0.021(3) -0.002(3) 0.005(2) -0.003(2)
C59 0.018(3) 0.031(3) 0.018(3) 0.000(2) 0.007(2) -0.004(2)
C60 0.025(3) 0.028(3) 0.015(3) 0.005(2) 0.005(2) -0.004(2)
C61 0.016(3) 0.018(3) 0.023(3) -0.001(2) 0.005(2) -0.004(2)
C62 0.032(3) 0.014(3) 0.021(3) 0.005(2) 0.003(3) 0.004(2)
C63 0.033(3) 0.016(3) 0.027(3) 0.001(3) 0.004(3) 0.001(3)
C64 0.025(3) 0.019(3) 0.019(3) 0.001(2) -0.001(2) -0.003(2)
C65 0.019(3) 0.015(3) 0.021(3) -0.004(2) 0.002(2) -0.001(2)
C66 0.034(4) 0.018(3) 0.028(3) -0.012(3) 0.004(3) -0.002(3)
C67 0.028(3) 0.022(3) 0.022(3) 0.000(2) 0.010(3) -0.004(2)
C68 0.026(3) 0.020(3) 0.013(3) 0.004(2) 0.002(2) 0.003(2)
C69 0.030(3) 0.026(3) 0.023(3) 0.008(3) 0.010(3) 0.000(3)
C70 0.029(3) 0.036(4) 0.016(3) 0.006(3) 0.007(2) 0.004(3)
C71 0.026(3) 0.027(3) 0.013(3) 0.006(2) 0.003(3) 0.009(3)
C72 0.024(3) 0.018(3) 0.016(3) 0.006(2) -0.001(2) 0.006(2)
C73 0.031(3) 0.019(3) 0.027(3) 0.000(3) 0.005(3) 0.010(3)
C74 0.033(3) 0.025(3) 0.025(3) 0.000(3) 0.000(3) 0.002(3)
C75 0.034(4) 0.030(3) 0.019(3) -0.008(3) -0.002(3) 0.010(3)
C76 0.031(3) 0.040(4) 0.019(3) -0.004(3) 0.003(3) 0.013(3)
C77 0.031(3) 0.018(3) 0.014(3) 0.004(2) 0.009(3) 0.005(3)
C78 0.018(3) 0.022(3) 0.019(3) -0.008(3) 0.005(2) -0.003(2)
B78 0.029(4) 0.039(4) 0.030(4) 0.012(3) 0.004(3) 0.005(3)
B91 0.028(4) 0.032(4) 0.035(4) -0.009(3) 0.007(3) -0.011(3)
Fe2 0.0228(4) 0.0194(4) 0.0189(4) 0.0002(4) 0.0051(3) 0.0012(4)
N7 0.025(3) 0.017(3) 0.020(2) -0.005(2) 0.000(2) -0.0025(19)
N8 0.024(3) 0.019(3) 0.025(3) 0.000(2) 0.004(2) 0.002(2)
N9 0.028(3) 0.020(3) 0.045(3) 0.005(2) 0.011(2) -0.005(2)
N10A 0.036(3) 0.036(3) 0.022(2) 0.005(2) 0.005(2) 0.015(3)
N11 0.032(3) 0.027(3) 0.033(3) -0.009(2) 0.008(2) -0.001(2)
N12 0.031(3) 0.029(3) 0.023(3) -0.003(2) 0.005(2) 0.003(2)
C27 0.032(3) 0.022(3) 0.027(3) -0.007(3) 0.009(3) -0.006(3)
C28 0.027(3) 0.024(3) 0.041(4) -0.004(3) 0.001(3) 0.003(3)
C29 0.020(3) 0.047(4) 0.050(4) -0.024(3) 0.005(3) 0.002(3)
C30 0.032(4) 0.050(4) 0.036(4) -0.010(3) 0.006(3) -0.003(3)
C31 0.016(3) 0.032(4) 0.028(3) -0.015(3) 0.002(3) -0.008(3)
C32 0.023(3) 0.018(3) 0.028(3) -0.008(3) 0.003(3) -0.007(2)
C33 0.030(3) 0.042(4) 0.023(3) 0.006(3) 0.005(3) -0.005(3)
C34 0.029(3) 0.028(3) 0.026(3) 0.006(3) 0.003(3) -0.003(3)
C35 0.031(3) 0.022(3) 0.026(3) 0.002(3) 0.005(3) -0.002(3)
C36 0.036(4) 0.024(3) 0.025(3) 0.000(3) 0.008(3) -0.002(3)
C37 0.047(4) 0.025(3) 0.024(3) -0.003(3) 0.003(3) 0.015(3)
C38 0.026(3) 0.031(3) 0.022(3) 0.002(3) 0.002(3) 0.003(3)
C39 0.021(3) 0.035(4) 0.047(4) 0.004(3) 0.000(3) -0.002(3)
C40 0.038(4) 0.021(4) 0.077(5) 0.000(3) -0.003(4) -0.006(3)
C41 0.028(4) 0.054(5) 0.064(5) 0.030(4) 0.018(3) 0.005(3)
C42A 0.036(3) 0.036(3) 0.022(2) 0.005(2) 0.005(2) 0.015(3)
C43A 0.036(3) 0.036(3) 0.022(2) 0.005(2) 0.005(2) 0.015(3)
C44A 0.036(3) 0.036(3) 0.022(2) 0.005(2) 0.005(2) 0.015(3)
C51 0.030(3) 0.021(3) 0.020(3) 0.002(3) 0.002(3) 0.009(3)
C52 0.024(3) 0.024(3) 0.022(3) -0.001(3) 0.003(3) -0.003(3)
N10B 0.043(3) 0.039(4) 0.015(2) 0.003(2) 0.014(2) 0.012(3)
B99 0.033(4) 0.023(4) 0.026(4) 0.002(3) -0.008(3) -0.006(3)
B100 0.044(5) 0.020(4) 0.036(4) 0.011(3) 0.002(4) -0.003(3)
C42B 0.043(3) 0.039(4) 0.015(2) 0.003(2) 0.014(2) 0.012(3)
C43B 0.043(3) 0.039(4) 0.015(2) 0.003(2) 0.014(2) 0.012(3)
C44B 0.043(3) 0.039(4) 0.015(2) 0.003(2) 0.014(2) 0.012(3)
C0AA 0.043(3) 0.039(4) 0.015(2) 0.003(2) 0.014(2) 0.012(3)
C45B 0.043(3) 0.039(4) 0.015(2) 0.003(2) 0.014(2) 0.012(3)
C46A 0.036(3) 0.036(3) 0.022(2) 0.005(2) 0.005(2) 0.015(3)
C47A 0.036(3) 0.036(3) 0.022(2) 0.005(2) 0.005(2) 0.015(3)
C48A 0.036(3) 0.036(3) 0.022(2) 0.005(2) 0.005(2) 0.015(3)
C49A 0.036(3) 0.036(3) 0.022(2) 0.005(2) 0.005(2) 0.015(3)
C45A 0.036(3) 0.036(3) 0.022(2) 0.005(2) 0.005(2) 0.015(3)
C46B 0.043(3) 0.039(4) 0.015(2) 0.003(2) 0.014(2) 0.012(3)
C47B 0.043(3) 0.039(4) 0.015(2) 0.003(2) 0.014(2) 0.012(3)
C48B 0.043(3) 0.039(4) 0.015(2) 0.003(2) 0.014(2) 0.012(3)
C49B 0.043(3) 0.039(4) 0.015(2) 0.003(2) 0.014(2) 0.012(3)
C50B 0.036(3) 0.036(3) 0.022(2) 0.005(2) 0.005(2) 0.015(3)

loop_
_atom_type_symbol
_atom_type_description
_atom_type_scat_dispersion_real
_atom_type_scat_dispersion_imag
_atom_type_scat_source
C C 0.0033 0.0016 'International Tables Vol C Tables 4.2.6.8 and 6.1.1.4'
H H 0.0000 0.0000 'International Tables Vol C Tables 4.2.6.8 and 6.1.1.4'
B B 0.0013 0.0007 'International Tables Vol C Tables 4.2.6.8 and 6.1.1.4'
Fe Fe 0.3463 0.8444 'International Tables Vol C Tables 4.2.6.8 and 6.1.1.4'
N N 0.0061 0.0033 'International Tables Vol C Tables 4.2.6.8 and 6.1.1.4'

loop_
_geom_angle_atom_site_label_1
_geom_angle_atom_site_label_2
_geom_angle_atom_site_label_3
_geom_angle
N1 Fe1 N4 166.39(14)
N2 Fe1 N1 74.18(14)
N2 Fe1 N4 95.43(14)
N3 Fe1 N1 95.33(15)
N3 Fe1 N2 81.68(15)
N3 Fe1 N4 74.12(14)
N5 Fe1 N1 86.31(15)
N5 Fe1 N2 92.18(16)
N5 Fe1 N3 172.92(15)
N5 Fe1 N4 103.13(15)
N5 Fe1 N6 94.25(16)
N6 Fe1 N1 104.23(15)
N6 Fe1 N2 173.27(16)
N6 Fe1 N3 92.03(16)
N6 Fe1 N4 85.05(14)
C6 N1 Fe1 130.0(3)
C7 N1 Fe1 112.7(3)
C7 N1 C6 117.0(4)
C10 N2 Fe1 108.0(3)
C10 N2 C11 109.1(4)
C10 N2 C12 109.2(4)
C11 N2 Fe1 114.6(3)
C11 N2 C12 110.6(4)
C12 N2 Fe1 105.2(3)
C13 N3 Fe1 105.6(3)
C13 N3 C14 110.8(4)
C14 N3 Fe1 115.2(3)
C15 N3 Fe1 107.4(3)
C15 N3 C13 109.0(4)
C15 N3 C14 108.7(4)
C16 N4 Fe1 111.6(3)
C16 N4 C20 118.0(4)
C20 N4 Fe1 129.6(3)
C25 N5 Fe1 171.2(4)
C26 N6 Fe1 172.1(4)
C2 C1 H1 120.1
C2 C1 C6 119.8(5)
C6 C1 H1 120.1
C1 C2 H2 119.1
C1 C2 C3 121.8(5)
C3 C2 H2 119.1
C2 C3 H3 120.0
C4 C3 C2 120.0(5)
C4 C3 H3 120.0
C3 C4 H4 119.9
C3 C4 C5 120.1(5)
C5 C4 H4 119.9
C6 C5 C4 119.1(5)
C9 C5 C4 122.8(5)
C9 C5 C6 118.1(5)
N1 C6 C1 118.8(4)
N1 C6 C5 122.0(5)
C1 C6 C5 119.2(5)
N1 C7 C8 123.8(5)
N1 C7 C10 117.4(4)
C8 C7 C10 118.8(5)
C7 C8 H8 120.3
C9 C8 C7 119.4(5)
C9 C8 H8 120.3
C5 C9 H9 120.2
C8 C9 C5 119.6(5)
C8 C9 H9 120.2
N2 C10 C7 112.9(4)
N2 C10 H10D 109.0
N2 C10 H10E 109.0
C7 C10 H10D 109.0
C7 C10 H10E 109.0
H10D C10 H10E 107.8
N2 C11 H11A 109.5
N2 C11 H11B 109.5
N2 C11 H11C 109.5
H11A C11 H11B 109.5
H11A C11 H11C 109.5
H11B C11 H11C 109.5
N2 C12 H12A 109.4
N2 C12 H12B 109.4
N2 C12 C13 111.3(4)
H12A C12 H12B 108.0
C13 C12 H12A 109.4
C13 C12 H12B 109.4
N3 C13 C12 110.5(4)
N3 C13 H13A 109.6
N3 C13 H13B 109.6
C12 C13 H13A 109.6
C12 C13 H13B 109.6
H13A C13 H13B 108.1
N3 C14 H14A 109.5
N3 C14 H14B 109.5
N3 C14 H14C 109.5
H14A C14 H14B 109.5
H14A C14 H14C 109.5
H14B C14 H14C 109.5
N3 C15 H15A 109.2
N3 C15 H15B 109.2
N3 C15 C16 112.1(4)
H15A C15 H15B 107.9
C16 C15 H15A 109.2
C16 C15 H15B 109.2
N4 C16 C15 118.7(4)
N4 C16 C17 123.6(5)
C17 C16 C15 117.7(4)
C16 C17 H17 120.5
C18 C17 C16 119.0(5)
C18 C17 H17 120.5
C17 C18 H18 120.1
C17 C18 C19 119.7(5)
C19 C18 H18 120.1
C18 C19 C20 118.0(5)
C18 C19 C24 122.3(5)
C24 C19 C20 119.6(5)
N4 C20 C19 121.6(4)
N4 C20 C21 119.9(4)
C21 C20 C19 118.5(5)
C20 C21 H21 119.8
C22 C21 C20 120.4(5)
C22 C21 H21 119.8
C21 C22 H22 119.5
C21 C22 C23 121.0(5)
C23 C22 H22 119.5
C22 C23 H23 119.9
C24 C23 C22 120.2(5)
C24 C23 H23 119.9
C19 C24 H24 119.9
C23 C24 C19 120.2(5)
C23 C24 H24 119.9
N5 C25 B106 178.3(6)
N6 C26 B103 178.3(6)
C26 B103 H10F 109.4
C26 B103 H10G 109.4
C26 B103 H10H 109.5
H10F B103 H10G 109.6
H10F B103 H10H 109.4
H10G B103 H10H 109.5
C25 B106 H10I 109.5
C25 B106 H10J 109.6
C25 B106 H10K 109.4
H10I B106 H10J 109.4
H10I B106 H10K 109.5
H10J B106 H10K 109.4
N14 Fe3 N13 74.51(13)
N14 Fe3 N15 80.79(14)
N14 Fe3 N16 93.41(13)
N15 Fe3 N13 93.72(13)
N15 Fe3 N16 74.33(13)
N16 Fe3 N13 164.42(13)
N17 Fe3 N13 87.85(14)
N17 Fe3 N14 93.40(15)
N17 Fe3 N15 173.32(15)
N17 Fe3 N16 102.92(14)
N17 Fe3 N18 93.74(16)
N18 Fe3 N13 103.62(14)
N18 Fe3 N14 172.55(15)
N18 Fe3 N15 92.20(15)
N18 Fe3 N16 87.08(14)
C58 N13 Fe3 130.5(3)
C61 N13 Fe3 111.0(3)
C61 N13 C58 118.2(4)
C62 N14 Fe3 106.3(3)
C62 N14 C63 108.9(4)
C62 N14 C64 109.5(4)
C63 N14 Fe3 113.7(3)
C63 N14 C64 110.6(4)
C64 N14 Fe3 107.7(3)
C65 N15 Fe3 106.9(3)
C66 N15 Fe3 114.1(3)
C66 N15 C65 111.6(4)
C66 N15 C67 108.5(4)
C67 N15 Fe3 106.2(3)
C67 N15 C65 109.4(4)
C68 N16 Fe3 111.3(3)
C68 N16 C72 117.4(4)
C72 N16 Fe3 131.3(3)
C77 N17 Fe3 175.5(4)
C78 N18 Fe3 178.2(4)
C54 C53 H53 119.4
C54 C53 C58 121.2(5)
C58 C53 H53 119.4
C53 C54 H54 120.1
C53 C54 C55 119.7(5)
C55 C54 H54 120.1
C54 C55 H55 119.6
C56 C55 C54 120.8(5)
C56 C55 H55 119.6
C55 C56 H56 120.0
C55 C56 C57 120.0(5)
C57 C56 H56 120.0
C58 C57 C56 119.2(5)
C58 C57 C59 118.8(5)
C59 C57 C56 121.9(5)
N13 C58 C53 120.3(4)
N13 C58 C57 120.8(5)
C53 C58 C57 118.8(5)
C57 C59 H59 120.3
C60 C59 C57 119.3(5)
C60 C59 H59 120.3
C59 C60 H60 120.5
C59 C60 C61 119.1(5)
C61 C60 H60 120.5
N13 C61 C60 123.8(4)
N13 C61 C62 117.0(4)
C60 C61 C62 119.3(4)
N14 C62 C61 111.0(4)
N14 C62 H62A 109.4
N14 C62 H62B 109.4
C61 C62 H62A 109.4
C61 C62 H62B 109.4
H62A C62 H62B 108.0
N14 C63 H63A 109.5
N14 C63 H63B 109.5
N14 C63 H63C 109.5
H63A C63 H63B 109.5
H63A C63 H63C 109.5
H63B C63 H63C 109.5
N14 C64 H64A 109.6
N14 C64 H64B 109.6
N14 C64 C65 110.4(4)
H64A C64 H64B 108.1
C65 C64 H64A 109.6
C65 C64 H64B 109.6
N15 C65 C64 110.6(4)
N15 C65 H65A 109.5
N15 C65 H65B 109.5
C64 C65 H65A 109.5
C64 C65 H65B 109.5
H65A C65 H65B 108.1
N15 C66 H66A 109.5
N15 C66 H66B 109.5
N15 C66 H66C 109.5
H66A C66 H66B 109.5
H66A C66 H66C 109.5
H66B C66 H66C 109.5
N15 C67 H67A 109.5
N15 C67 H67B 109.5
N15 C67 C68 110.7(4)
H67A C67 H67B 108.1
C68 C67 H67A 109.5
C68 C67 H67B 109.5
N16 C68 C67 117.3(4)
N16 C68 C69 123.8(5)
C69 C68 C67 118.9(4)
C68 C69 H69 120.4
C70 C69 C68 119.2(5)
C70 C69 H69 120.4
C69 C70 H70 120.0
C69 C70 C71 120.0(5)
C71 C70 H70 120.0
C70 C71 C72 118.2(5)
C70 C71 C76 122.8(5)
C72 C71 C76 119.0(5)
N16 C72 C71 121.4(4)
N16 C72 C73 119.9(5)
C73 C72 C71 118.6(5)
C72 C73 H73 119.6
C74 C73 C72 120.7(5)
C74 C73 H73 119.6
C73 C74 H74 119.1
C73 C74 C75 121.8(5)
C75 C74 H74 119.1
C74 C75 H75 120.6
C76 C75 C74 118.9(5)
C76 C75 H75 120.6
C71 C76 H76 119.6
C75 C76 C71 120.9(5)
C75 C76 H76 119.6
N17 C77 B91 178.2(6)
N18 C78 B78 179.7(6)
C78 B78 H78A 109.4
C78 B78 H78B 109.4
C78 B78 H78C 109.4
H78A B78 H78B 109.5
H78A B78 H78C 109.5
H78B B78 H78C 109.5
C77 B91 H91A 109.5
C77 B91 H91B 109.6
C77 B91 H91C 109.5
H91A B91 H91B 109.5
H91A B91 H91C 109.5
H91B B91 H91C 109.3
N7 Fe2 N10B 166.1(6)
N8 Fe2 N7 74.41(14)
N8 Fe2 N9 80.93(15)
N8 Fe2 N10A 91.9(6)
N8 Fe2 N10B 92.4(6)
N9 Fe2 N7 95.38(15)
N9 Fe2 N10A 72.3(5)
N9 Fe2 N10B 77.9(6)
N10A Fe2 N7 163.2(5)
N11 Fe2 N7 85.05(15)
N11 Fe2 N8 94.10(16)
N11 Fe2 N9 174.67(16)
N11 Fe2 N10A 106.1(6)
N11 Fe2 N10B 100.6(6)
N12 Fe2 N7 103.43(15)
N12 Fe2 N8 172.78(16)
N12 Fe2 N9 92.50(16)
N12 Fe2 N10A 88.9(6)
N12 Fe2 N11 92.56(17)
N12 Fe2 N10B 89.1(6)
C32 N7 Fe2 130.2(3)
C35 N7 Fe2 110.4(3)
C35 N7 C32 118.8(4)
C36 N8 Fe2 105.8(3)
C36 N8 C37 108.2(4)
C36 N8 C38 109.6(4)
C37 N8 Fe2 116.2(3)
C38 N8 Fe2 106.0(3)
C38 N8 C37 110.8(4)
C39 N9 Fe2 107.0(3)
C40 N9 Fe2 113.7(3)
C40 N9 C39 110.8(4)
C41 N9 Fe2 106.3(3)
C41 N9 C39 109.5(4)
C41 N9 C40 109.4(4)
C42A N10A Fe2 110.7(10)
C46A N10A Fe2 133.1(16)
C46A N10A C42A 116.2(18)
C51 N11 Fe2 174.6(4)
C52 N12 Fe2 175.4(5)
C28 C27 H27 119.8
C28 C27 C32 120.5(5)
C32 C27 H27 119.8
C27 C28 H28 120.0
C27 C28 C29 120.1(5)
C29 C28 H28 120.0
C28 C29 H29 119.7
C30 C29 C28 120.7(5)
C30 C29 H29 119.7
C29 C30 H30 119.6
C29 C30 C31 120.9(6)
C31 C30 H30 119.6
C30 C31 C32 118.4(5)
C33 C31 C30 122.4(5)
C33 C31 C32 119.2(5)
N7 C32 C27 120.6(5)
N7 C32 C31 120.0(5)
C27 C32 C31 119.4(5)
C31 C33 H33 120.3
C34 C33 C31 119.4(5)
C34 C33 H33 120.3
C33 C34 H34 120.4
C33 C34 C35 119.1(5)
C35 C34 H34 120.4
N7 C35 C34 123.5(5)
N7 C35 C36 118.4(5)
C34 C35 C36 118.1(5)
N8 C36 C35 112.2(4)
N8 C36 H36A 109.2
N8 C36 H36B 109.2
C35 C36 H36A 109.2
C35 C36 H36B 109.2
H36A C36 H36B 107.9
N8 C37 H37A 109.5
N8 C37 H37B 109.5
N8 C37 H37C 109.5
H37A C37 H37B 109.5
H37A C37 H37C 109.5
H37B C37 H37C 109.5
N8 C38 H38A 109.5
N8 C38 H38B 109.5
N8 C38 C39 110.6(4)
H38A C38 H38B 108.1
C39 C38 H38A 109.5
C39 C38 H38B 109.5
N9 C39 C38 110.4(4)
N9 C39 H39A 109.6
N9 C39 H39B 109.6
C38 C39 H39A 109.6
C38 C39 H39B 109.6
H39A C39 H39B 108.1
N9 C40 H40A 109.5
N9 C40 H40B 109.5
N9 C40 H40C 109.5
H40A C40 H40B 109.5
H40A C40 H40C 109.5
H40B C40 H40C 109.5
N9 C41 H41C 109.0
N9 C41 H41D 109.0
N9 C41 H41A 109.6
N9 C41 H41B 109.6
N9 C41 C42B 110.3(6)
H41C C41 H41D 107.8
H41A C41 H41B 108.1
C42A C41 N9 113.0(8)
C42A C41 H41C 109.0
C42A C41 H41D 109.0
C42B C41 H41A 109.6
C42B C41 H41B 109.6
C41 C42A N10A 118.3(14)
C41 C42A C43A 117.4(12)
C43A C42A N10A 124.2(13)
C42A C43A H43A 120.8
C44A C43A C42A 118.4(12)
C44A C43A H43A 120.8
C43A C44A H44A 119.5
C45A C44A C43A 121.2(13)
C45A C44A H44A 119.4
N11 C51 B99 176.8(6)
N12 C52 B100 178.1(6)
C42B N10B Fe2 113.2(11)
C42B N10B C46B 118.7(19)
C46B N10B Fe2 128.0(16)
C51 B99 H99A 109.5
C51 B99 H99B 109.5
C51 B99 H99C 109.4
H99A B99 H99B 109.5
H99A B99 H99C 109.4
H99B B99 H99C 109.5
C52 B100 H10A 109.5
C52 B100 H10B 109.5
C52 B100 H10C 109.5
H10A B100 H10B 109.4
H10A B100 H10C 109.5
H10B B100 H10C 109.5
N10B C42B C41 115.4(13)
N10B C42B C43B 124.7(13)
C43B C42B C41 119.8(12)
C42B C43B H43B 121.0
C44B C43B C42B 118.1(13)
C44B C43B H43B 121.0
C43B C44B H44B 119.9
C45B C44B C43B 120.3(13)
C45B C44B H44B 119.8
C45B C0AA H0AA 120.9
C45B C0AA C49B 118.5(11)
C49B C0AA H0AA 120.6
C44B C45B C0AA 121.3(11)
C44B C45B C46B 118.6(11)
C0AA C45B C46B 120.1(11)
N10A C46A C45A 119.1(13)
C47A C46A N10A 118.5(16)
C47A C46A C45A 122.4(13)
C46A C47A H47A 118.9
C46A C47A C48A 122.2(12)
C48A C47A H47A 118.9
C47A C48A H48A 121.0
C49A C48A C47A 118.1(12)
C49A C48A H48A 121.0
C48A C49A H49A 118.7
C48A C49A C50B 122.7(12)
C50B C49A H49A 118.6
C44A C45A C46A 120.9(13)
C44A C45A C50B 123.6(15)
C50B C45A C46A 115.6(13)
N10B C46B C45B 119.6(14)
N10B C46B C47B 120.5(16)
C45B C46B C47B 119.9(13)
C46B C47B H47B 119.3
C48B C47B C46B 121.5(12)
C48B C47B H47B 119.3
C47B C48B H48B 120.1
C47B C48B C49B 119.8(12)
C49B C48B H48B 120.1
C0AA C49B H49B 119.9
C48B C49B C0AA 120.2(12)
C48B C49B H49B 119.9
C49A C50B H50B 120.6
C45A C50B C49A 119.0(12)
C45A C50B H50B 120.4

loop_
_geom_bond_atom_site_label_1
_geom_bond_atom_site_label_2
_geom_bond_distance
Fe1 N1 2.321(4)
Fe1 N2 2.236(4)
Fe1 N3 2.224(4)
Fe1 N4 2.328(4)
Fe1 N5 2.105(4)
Fe1 N6 2.115(4)
N1 C6 1.394(6)
N1 C7 1.326(5)
N2 C10 1.462(6)
N2 C11 1.487(5)
N2 C12 1.490(6)
N3 C13 1.488(6)
N3 C14 1.489(5)
N3 C15 1.480(6)
N4 C16 1.310(6)
N4 C20 1.383(6)
N5 C25 1.146(6)
N6 C26 1.142(6)
C1 H1 0.9500
C1 C2 1.357(6)
C1 C6 1.409(6)
C2 H2 0.9500
C2 C3 1.397(6)
C3 H3 0.9500
C3 C4 1.361(7)
C4 H4 0.9500
C4 C5 1.420(7)
C5 C6 1.415(6)
C5 C9 1.404(6)
C7 C8 1.409(6)
C7 C10 1.505(6)
C8 H8 0.9500
C8 C9 1.361(7)
C9 H9 0.9500
C10 H10D 0.9900
C10 H10E 0.9900
C11 H11A 0.9800
C11 H11B 0.9800
C11 H11C 0.9800
C12 H12A 0.9900
C12 H12B 0.9900
C12 C13 1.509(6)
C13 H13A 0.9900
C13 H13B 0.9900
C14 H14A 0.9800
C14 H14B 0.9800
C14 H14C 0.9800
C15 H15A 0.9900
C15 H15B 0.9900
C15 C16 1.502(6)
C16 C17 1.422(6)
C17 H17 0.9500
C17 C18 1.359(6)
C18 H18 0.9500
C18 C19 1.403(7)
C19 C20 1.424(6)
C19 C24 1.414(6)
C20 C21 1.397(6)
C21 H21 0.9500
C21 C22 1.376(6)
C22 H22 0.9500
C22 C23 1.398(7)
C23 H23 0.9500
C23 C24 1.358(7)
C24 H24 0.9500
C25 B106 1.571(8)
C26 B103 1.593(7)
B103 H10F 0.9606
B103 H10G 0.9596
B103 H10H 0.9597
B106 H10I 0.9593
B106 H10J 0.9605
B106 H10K 0.9611
Fe3 N13 2.355(4)
Fe3 N14 2.207(4)
Fe3 N15 2.221(4)
Fe3 N16 2.352(4)
Fe3 N17 2.102(4)
Fe3 N18 2.110(4)
N13 C58 1.387(6)
N13 C61 1.324(5)
N14 C62 1.477(5)
N14 C63 1.492(5)
N14 C64 1.494(5)
N15 C65 1.491(5)
N15 C66 1.477(5)
N15 C67 1.483(5)
N16 C68 1.323(6)
N16 C72 1.385(5)
N17 C77 1.143(6)
N18 C78 1.139(5)
C53 H53 0.9500
C53 C54 1.364(6)
C53 C58 1.399(6)
C54 H54 0.9500
C54 C55 1.409(6)
C55 H55 0.9500
C55 C56 1.353(6)
C56 H56 0.9500
C56 C57 1.421(6)
C57 C58 1.411(6)
C57 C59 1.417(6)
C59 H59 0.9500
C59 C60 1.358(6)
C60 H60 0.9500
C60 C61 1.408(6)
C61 C62 1.499(6)
C62 H62A 0.9900
C62 H62B 0.9900
C63 H63A 0.9800
C63 H63B 0.9800
C63 H63C 0.9800
C64 H64A 0.9900
C64 H64B 0.9900
C64 C65 1.505(6)
C65 H65A 0.9900
C65 H65B 0.9900
C66 H66A 0.9800
C66 H66B 0.9800
C66 H66C 0.9800
C67 H67A 0.9900
C67 H67B 0.9900
C67 C68 1.516(6)
C68 C69 1.404(6)
C69 H69 0.9500
C69 C70 1.354(6)
C70 H70 0.9500
C70 C71 1.394(7)
C71 C72 1.422(6)
C71 C76 1.429(6)
C72 C73 1.405(7)
C73 H73 0.9500
C73 C74 1.356(6)
C74 H74 0.9500
C74 C75 1.415(7)
C75 H75 0.9500
C75 C76 1.363(7)
C76 H76 0.9500
C77 B91 1.572(7)
C78 B78 1.586(7)
B78 H78A 0.9593
B78 H78B 0.9611
B78 H78C 0.9598
B91 H91A 0.9593
B91 H91B 0.9598
B91 H91C 0.9603
Fe2 N7 2.339(4)
Fe2 N8 2.222(4)
Fe2 N9 2.228(4)
Fe2 N10A 2.26(2)
Fe2 N11 2.109(5)
Fe2 N12 2.104(5)
Fe2 N10B 2.35(2)
N7 C32 1.381(6)
N7 C35 1.318(6)
N8 C36 1.478(6)
N8 C37 1.485(6)
N8 C38 1.483(6)
N9 C39 1.494(6)
N9 C40 1.482(6)
N9 C41 1.462(6)
N10A C42A 1.41(2)
N10A C46A 1.39(2)
N11 C51 1.151(6)
N12 C52 1.133(6)
C27 H27 0.9500
C27 C28 1.377(6)
C27 C32 1.394(6)
C28 H28 0.9500
C28 C29 1.406(7)
C29 H29 0.9500
C29 C30 1.348(7)
C30 H30 0.9500
C30 C31 1.419(7)
C31 C32 1.423(6)
C31 C33 1.401(7)
C33 H33 0.9500
C33 C34 1.355(7)
C34 H34 0.9500
C34 C35 1.410(6)
C35 C36 1.503(7)
C36 H36A 0.9900
C36 H36B 0.9900
C37 H37A 0.9800
C37 H37B 0.9800
C37 H37C 0.9800
C38 H38A 0.9900
C38 H38B 0.9900
C38 C39 1.511(6)
C39 H39A 0.9900
C39 H39B 0.9900
C40 H40A 0.9800
C40 H40B 0.9800
C40 H40C 0.9800
C41 H41C 0.9900
C41 H41D 0.9900
C41 H41A 0.9900
C41 H41B 0.9900
C41 C42A 1.284(12)
C41 C42B 1.739(13)
C42A C43A 1.402(18)
C43A H43A 0.9500
C43A C44A 1.357(14)
C44A H44A 0.9289
C44A C45A 1.352(16)
C51 B99 1.579(7)
C52 B100 1.585(7)
N10B C42B 1.25(3)
N10B C46B 1.42(2)
B99 H99A 0.9610
B99 H99B 0.9602
B99 H99C 0.9591
B100 H10A 0.9609
B100 H10B 0.9607
B100 H10C 0.9592
C42B C43B 1.411(17)
C43B H43B 0.9500
C43B C44B 1.377(15)
C44B H44B 0.9286
C44B C45B 1.366(16)
C0AA H0AA 0.9297
C0AA C45B 1.401(15)
C0AA C49B 1.449(15)
C45B C46B 1.43(2)
C46A C47A 1.342(15)
C46A C45A 1.47(2)
C47A H47A 0.9500
C47A C48A 1.412(16)
C48A H48A 0.9500
C48A C49A 1.371(15)
C49A H49A 0.9304
C49A C50B 1.444(15)
C45A C50B 1.435(18)
C46B C47B 1.426(18)
C47B H47B 0.9500
C47B C48B 1.348(18)
C48B H48B 0.9500
C48B C49B 1.441(15)
C49B H49B 0.9309
C50B H50B 0.9300

loop_
_geom_torsion_atom_site_label_1
_geom_torsion_atom_site_label_2
_geom_torsion_atom_site_label_3
_geom_torsion_atom_site_label_4
_geom_torsion
Fe1 N1 C6 C1 6.7(7)
Fe1 N1 C6 C5 -172.3(3)
Fe1 N1 C7 C8 175.3(4)
Fe1 N1 C7 C10 -3.2(6)
Fe1 N2 C10 C7 41.6(5)
Fe1 N2 C12 C13 40.9(4)
Fe1 N3 C13 C12 42.6(4)
Fe1 N3 C15 C16 41.8(5)
Fe1 N4 C16 C15 -7.1(5)
Fe1 N4 C16 C17 171.9(4)
Fe1 N4 C20 C19 -168.7(3)
Fe1 N4 C20 C21 10.5(7)
N1 C7 C8 C9 -1.9(8)
N1 C7 C10 N2 -26.2(7)
N2 C12 C13 N3 -59.3(5)
N3 C15 C16 N4 -23.5(6)
N3 C15 C16 C17 157.4(4)
N4 C16 C17 C18 -1.7(8)
N4 C20 C21 C22 -177.2(5)
C1 C2 C3 C4 -0.5(9)
C2 C1 C6 N1 -177.6(5)
C2 C1 C6 C5 1.4(8)
C2 C3 C4 C5 0.5(8)
C3 C4 C5 C6 0.5(8)
C3 C4 C5 C9 179.6(5)
C4 C5 C6 N1 177.6(5)
C4 C5 C6 C1 -1.4(8)
C4 C5 C9 C8 -178.4(5)
C6 N1 C7 C8 1.1(7)
C6 N1 C7 C10 -177.4(4)
C6 C1 C2 C3 -0.5(8)
C6 C5 C9 C8 0.8(8)
C7 N1 C6 C1 179.7(5)
C7 N1 C6 C5 0.7(7)
C7 C8 C9 C5 0.9(8)
C8 C7 C10 N2 155.3(5)
C9 C5 C6 N1 -1.6(8)
C9 C5 C6 C1 179.3(5)
C10 N2 C12 C13 156.6(4)
C10 C7 C8 C9 176.5(5)
C11 N2 C10 C7 166.7(4)
C11 N2 C12 C13 -83.3(5)
C12 N2 C10 C7 -72.4(5)
C13 N3 C15 C16 -72.1(5)
C14 N3 C13 C12 -82.7(5)
C14 N3 C15 C16 167.1(4)
C15 N3 C13 C12 157.7(4)
C15 C16 C17 C18 177.4(5)
C16 N4 C20 C19 0.6(7)
C16 N4 C20 C21 179.8(5)
C16 C17 C18 C19 1.1(8)
C17 C18 C19 C20 0.1(8)
C17 C18 C19 C24 -178.5(5)
C18 C19 C20 N4 -1.1(7)
C18 C19 C20 C21 179.7(5)
C18 C19 C24 C23 179.1(5)
C19 C20 C21 C22 2.0(8)
C20 N4 C16 C15 -178.3(4)
C20 N4 C16 C17 0.7(7)
C20 C19 C24 C23 0.4(8)
C20 C21 C22 C23 -1.3(9)
C21 C22 C23 C24 0.1(9)
C22 C23 C24 C19 0.3(9)
C24 C19 C20 N4 177.6(4)
C24 C19 C20 C21 -1.6(7)
Fe3 N13 C58 C53 -10.3(7)
Fe3 N13 C58 C57 170.0(3)
Fe3 N13 C61 C60 -173.2(4)
Fe3 N13 C61 C62 6.1(5)
Fe3 N14 C62 C61 49.4(4)
Fe3 N14 C64 C65 39.8(4)
Fe3 N15 C65 C64 41.2(4)
Fe3 N15 C67 C68 48.9(4)
Fe3 N16 C68 C67 2.6(5)
Fe3 N16 C68 C69 -178.3(4)
Fe3 N16 C72 C71 177.9(3)
Fe3 N16 C72 C73 -1.9(7)
N13 C61 C62 N14 -37.8(6)
N14 C64 C65 N15 -56.1(5)
N15 C67 C68 N16 -35.1(6)
N15 C67 C68 C69 145.9(4)
N16 C68 C69 C70 0.0(8)
N16 C72 C73 C74 -179.6(4)
C53 C54 C55 C56 2.3(8)
C54 C53 C58 N13 178.8(5)
C54 C53 C58 C57 -1.5(8)
C54 C55 C56 C57 -1.1(8)
C55 C56 C57 C58 -1.4(8)
C55 C56 C57 C59 178.4(5)
C56 C57 C58 N13 -177.6(4)
C56 C57 C58 C53 2.7(7)
C56 C57 C59 C60 178.8(5)
C57 C59 C60 C61 -0.2(7)
C58 N13 C61 C60 0.4(7)
C58 N13 C61 C62 179.7(4)
C58 C53 C54 C55 -1.0(8)
C58 C57 C59 C60 -1.4(7)
C59 C57 C58 N13 2.5(7)
C59 C57 C58 C53 -177.1(5)
C59 C60 C61 N13 0.7(7)
C59 C60 C61 C62 -178.6(4)
C60 C61 C62 N14 141.5(4)
C61 N13 C58 C53 177.6(4)
C61 N13 C58 C57 -2.0(7)
C62 N14 C64 C65 155.1(4)
C63 N14 C62 C61 172.3(4)
C63 N14 C64 C65 -84.9(5)
C64 N14 C62 C61 -66.7(5)
C65 N15 C67 C68 -66.1(5)
C66 N15 C65 C64 -84.2(5)
C66 N15 C67 C68 171.9(4)
C67 N15 C65 C64 155.8(4)
C67 C68 C69 C70 179.0(4)
C68 N16 C72 C71 -0.3(7)
C68 N16 C72 C73 179.8(5)
C68 C69 C70 C71 -0.1(7)
C69 C70 C71 C72 0.0(7)
C69 C70 C71 C76 179.9(5)
C70 C71 C72 N16 0.2(7)
C70 C71 C72 C73 -179.9(5)
C70 C71 C76 C75 179.5(5)
C71 C72 C73 C74 0.6(7)
C72 N16 C68 C67 -178.8(4)
C72 N16 C68 C69 0.3(7)
C72 C71 C76 C75 -0.7(7)
C72 C73 C74 C75 -0.9(8)
C73 C74 C75 C76 0.4(8)
C74 C75 C76 C71 0.4(8)
C76 C71 C72 N16 -179.7(4)
C76 C71 C72 C73 0.2(7)
Fe2 N7 C32 C27 11.0(7)
Fe2 N7 C32 C31 -170.2(3)
Fe2 N7 C35 C34 173.3(4)
Fe2 N7 C35 C36 -6.2(6)
Fe2 N8 C36 C35 45.4(5)
Fe2 N8 C38 C39 44.4(5)
Fe2 N9 C39 C38 38.3(5)
Fe2 N9 C41 C42A 49.1(9)
Fe2 N9 C41 C42B 43.8(7)
Fe2 N10A C42A C41 4.3(18)
Fe2 N10A C42A C43A -177.8(11)
Fe2 N10A C46A C47A 1(2)
Fe2 N10A C46A C45A 179.6(14)
Fe2 N10B C42B C41 2.4(18)
Fe2 N10B C42B C43B -175.5(12)
Fe2 N10B C46B C45B 176.8(14)
Fe2 N10B C46B C47B -3(3)
N7 C35 C36 N8 -26.7(7)
N8 C38 C39 N9 -57.9(6)
N9 C41 C42A N10A -36.3(16)
N9 C41 C42A C43A 145.7(9)
N9 C41 C42B N10B -32.4(15)
N9 C41 C42B C43B 145.5(10)
N10A C42A C43A C44A -3(2)
N10A C46A C47A C48A -179.1(15)
N10A C46A C45A C44A 0(2)
N10A C46A C45A C50B 179.2(13)
C27 C28 C29 C30 -1.0(8)
C28 C27 C32 N7 -178.3(5)
C28 C27 C32 C31 3.0(8)
C28 C29 C30 C31 1.9(9)
C29 C30 C31 C32 -0.3(8)
C29 C30 C31 C33 179.3(5)
C30 C31 C32 N7 179.1(5)
C30 C31 C32 C27 -2.1(7)
C30 C31 C33 C34 179.8(5)
C31 C33 C34 C35 1.8(8)
C32 N7 C35 C34 1.0(7)
C32 N7 C35 C36 -178.5(5)
C32 C27 C28 C29 -1.5(8)
C32 C31 C33 C34 -0.6(7)
C33 C31 C32 N7 -0.5(7)
C33 C31 C32 C27 178.3(5)
C33 C34 C35 N7 -2.1(8)
C33 C34 C35 C36 177.4(5)
C34 C35 C36 N8 153.8(4)
C35 N7 C32 C27 -178.4(5)
C35 N7 C32 C31 0.3(7)
C36 N8 C38 C39 158.2(4)
C37 N8 C36 C35 170.6(4)
C37 N8 C38 C39 -82.4(5)
C38 N8 C36 C35 -68.5(5)
C39 N9 C41 C42A -66.2(9)
C39 N9 C41 C42B -71.5(7)
C40 N9 C39 C38 -86.1(5)
C40 N9 C41 C42A 172.3(9)
C40 N9 C41 C42B 167.0(6)
C41 N9 C39 C38 153.2(5)
C41 C42A C43A C44A 174.7(11)
C41 C42B C43B C44B -179.6(10)
C42A N10A C46A C47A 179.9(15)
C42A N10A C46A C45A -1(2)
C42A C43A C44A C45A 2.0(16)
C43A C44A C45A C46A -0.4(19)
C43A C44A C45A C50B -179.7(12)
C44A C45A C50B C49A 179.9(12)
N10B C42B C43B C44B -2(2)
N10B C46B C47B C48B -178.6(17)
C42B N10B C46B C45B 0(3)
C42B N10B C46B C47B 179.5(18)
C42B C43B C44B C45B -0.3(17)
C43B C44B C45B C0AA -177.6(12)
C43B C44B C45B C46B 1.9(18)
C44B C45B C46B N10B -2(2)
C44B C45B C46B C47B 178.5(13)
C0AA C45B C46B N10B 177.9(15)
C0AA C45B C46B C47B -2(2)
C45B C0AA C49B C48B 0.7(16)
C45B C46B C47B C48B 1(2)
C46A N10A C42A C41 -175.2(14)
C46A N10A C42A C43A 3(2)
C46A C47A C48A C49A -0.8(18)
C46A C45A C50B C49A 0.6(18)
C47A C46A C45A C44A 179.0(13)
C47A C46A C45A C50B -2(2)
C47A C48A C49A C50B -0.3(17)
C48A C49A C50B C45A 0.3(17)
C45A C46A C47A C48A 2(2)
C46B N10B C42B C41 -180.0(15)
C46B N10B C42B C43B 2(3)
C46B C47B C48B C49B 0(2)
C47B C48B C49B C0AA -1.4(18)
C49B C0AA C45B C44B -179.5(11)
C49B C0AA C45B C46B 1.1(18)
